data_2219385
loop_
_publ_author_name
'Wei, Jian'
'Liang, Guang'
'Gai, Yuhong'
'Lu, Jingmei'

_publ_section_title
;
 (<i>E</i>,<i>E</i>)-2,5-Bis(4-<i>tert</i>-butylbenzylidene)cyclopentanone
;
_journal_coeditor_code LH2667
_journal_issue 9
_journal_name_full 'Acta Crystallographica Section E'
_journal_page_first o1755
_journal_paper_doi 10.1107/S1600536808025543
_journal_volume 64
_journal_year 2008
_chemical_formula_iupac 'C27 H32 O'
_chemical_formula_moiety 'C27 H32 O'
_chemical_formula_sum 'C27 H32 O'
_chemical_formula_weight 372.53
_chemical_name_systematic
;
(E,E)-2,5-Bis(4-<i>tert</i>-butylbenzylidene)cyclopentanone
;
_space_group_IT_number 15
_symmetry_cell_setting monoclinic
_symmetry_space_group_name_Hall '-C 2yc'
_symmetry_space_group_name_H-M 'C 1 2/c 1'
_atom_sites_solution_hydrogens geom
_atom_sites_solution_primary direct
_atom_sites_solution_secondary difmap
_audit_creation_method SHELXL-97
_cell_angle_alpha 90.00
_cell_angle_beta 94.243(4)
_cell_angle_gamma 90.00
_cell_formula_units_Z 20
_cell_length_a 41.246(7)
_cell_length_b 6.2930(10)
_cell_length_c 43.001(7)
_cell_measurement_reflns_used 2156
_cell_measurement_temperature 293(2)
_cell_measurement_theta_max 40.814
_cell_measurement_theta_min 5.282
_cell_volume 11131(3)
_computing_cell_refinement 'SAINT (Bruker, 2002)'
_computing_data_collection 'SMART (Bruker, 2002)'
_computing_data_reduction 'SAINT (Bruker, 2002)'
_computing_molecular_graphics 'SHELXTL (Sheldrick, 2008)'
_computing_publication_material 'SHELXTL (Sheldrick, 2008)'
_computing_structure_refinement 'SHELXL97 (Sheldrick, 2008)'
_computing_structure_solution 'SHELXS97 (Sheldrick, 2008)'
_diffrn_ambient_temperature 293(2)
_diffrn_measured_fraction_theta_full 0.998
_diffrn_measured_fraction_theta_max 0.998
_diffrn_measurement_device_type 'Bruker SMART CCD'
_diffrn_measurement_method '\f and \w'
_diffrn_radiation_monochromator graphite
_diffrn_radiation_source 'fine-focus sealed tube'
_diffrn_radiation_type MoK\a
_diffrn_radiation_wavelength 0.71073
_diffrn_reflns_av_R_equivalents 0.1284
_diffrn_reflns_av_sigmaI/netI 0.1307
_diffrn_reflns_limit_h_max 36
_diffrn_reflns_limit_h_min -49
_diffrn_reflns_limit_k_max 7
_diffrn_reflns_limit_k_min -7
_diffrn_reflns_limit_l_max 52
_diffrn_reflns_limit_l_min -48
_diffrn_reflns_number 28046
_diffrn_reflns_theta_full 25.50
_diffrn_reflns_theta_max 25.50
_diffrn_reflns_theta_min 1.90
_exptl_absorpt_coefficient_mu 0.065
_exptl_absorpt_correction_T_max 1.00000
_exptl_absorpt_correction_T_min 0.76060
_exptl_absorpt_correction_type multi-scan
_exptl_absorpt_process_details '(SADABS; Bruker, 2002)'
_exptl_crystal_colour yellow
_exptl_crystal_density_diffrn 1.111
_exptl_crystal_density_method 'not measured'
_exptl_crystal_description prism
_exptl_crystal_F_000 4040
_exptl_crystal_size_max 0.497
_exptl_crystal_size_mid 0.411
_exptl_crystal_size_min 0.176
_refine_diff_density_max 0.199
_refine_diff_density_min -0.182
_refine_ls_extinction_coef 0.00016(4)
_refine_ls_extinction_expression Fc^*^=kFc[1+0.001xFc^2^\l^3^/sin(2\q)]^-1/4^
_refine_ls_extinction_method 'SHELXL97 (Sheldrick, 2008)'
_refine_ls_goodness_of_fit_ref 0.856
_refine_ls_hydrogen_treatment constr
_refine_ls_matrix_type full
_refine_ls_number_parameters 648
_refine_ls_number_reflns 10373
_refine_ls_number_restraints 0
_refine_ls_restrained_S_all 0.856
_refine_ls_R_factor_all 0.1631
_refine_ls_R_factor_gt 0.0683
_refine_ls_shift/su_max 0.011
_refine_ls_shift/su_mean 0.001
_refine_ls_structure_factor_coef Fsqd
_refine_ls_weighting_details 'calc w=1/[\s^2^(Fo^2^)+(0.0573P)^2^] where P=(Fo^2^+2Fc^2^)/3'
_refine_ls_weighting_scheme calc
_refine_ls_wR_factor_gt 0.1461
_refine_ls_wR_factor_ref 0.1803
_reflns_number_gt 4318
_reflns_number_total 10373
_reflns_threshold_expression I>2\s(I)
_cod_data_source_file lh2667.cif
_cod_data_source_block I
_cod_depositor_comments
;
The following automatic conversions were performed:
'_symmetry_cell_setting' value 'Monoclinic' changed to 'monoclinic'
according to '/home/saulius/struct/CIF-dictionaries/cif_core.dic'
dictionary named 'cif_core.dic' version 2.4.1 from 2010-06-29.

Automatic conversion script
Id: cif_fix_enum 1527 2010-12-29 10:47:43Z saulius 

The following automatic conversions were performed:

'_symmetry_cell_setting' value 'Monoclinic' changed to 'monoclinic'
according to /home/saulius/struct/CIF-dictionaries/cif_core.dic
dictionary named 'cif_core.dic' version 2.4.1 from 2010-06-29.

Automatic conversion script
Id: cif_fix_values 1715 2011-07-08 13:25:40Z adriana 
;
_cod_original_sg_symbol_H-M 'C 2/c'
_cod_database_code 2219385
_cod_database_fobs_code 2219385

loop_
_symmetry_equiv_pos_as_xyz
'x, y, z'
'-x, y, -z+1/2'
'x+1/2, y+1/2, z'
'-x+1/2, y+1/2, -z+1/2'
'-x, -y, -z'
'x, -y, z-1/2'
'-x+1/2, -y+1/2, -z'
'x+1/2, -y+1/2, z-1/2'

loop_
_atom_site_type_symbol
_atom_site_label
_atom_site_fract_x
_atom_site_fract_y
_atom_site_fract_z
_atom_site_U_iso_or_equiv
_atom_site_adp_type
_atom_site_calc_flag
_atom_site_refinement_flags
_atom_site_occupancy
O O1 0.29393(5) 0.4048(3) 0.07533(6) 0.0780(7) Uani d . 1
O O2 0.39495(5) 0.5016(3) 0.17171(6) 0.0781(7) Uani d . 1
O O3 0.5000 0.4826(5) 0.2500 0.150(2) Uani d S 1
C C1 0.29711(7) 0.5803(5) 0.06428(7) 0.0541(8) Uani d . 1
C C2 0.27036(7) 0.7186(5) 0.05130(7) 0.0518(8) Uani d . 1
C C3 0.28460(7) 0.9189(5) 0.03993(7) 0.0564(8) Uani d . 1
H H3A 0.2770 1.0396 0.0514 0.068 Uiso calc R 1
H H3B 0.2782 0.9391 0.0180 0.068 Uiso calc R 1
C C4 0.32163(7) 0.9001(5) 0.04504(7) 0.0609(9) Uani d . 1
H H4A 0.3314 0.9010 0.0252 0.073 Uiso calc R 1
H H4B 0.3305 1.0176 0.0576 0.073 Uiso calc R 1
C C5 0.32819(7) 0.6937(4) 0.06157(7) 0.0498(8) Uani d . 1
C C6 0.35604(7) 0.6012(5) 0.07231(7) 0.0560(8) Uani d . 1
H H6 0.3533 0.4710 0.0820 0.067 Uiso calc R 1
C C7 0.38955(7) 0.6671(5) 0.07152(7) 0.0504(8) Uani d . 1
C C8 0.39985(8) 0.8547(5) 0.05871(8) 0.0693(10) Uani d . 1
H H8 0.3844 0.9530 0.0512 0.083 Uiso calc R 1
C C9 0.43234(8) 0.9011(5) 0.05671(7) 0.0662(10) Uani d . 1
H H9 0.4380 1.0308 0.0483 0.079 Uiso calc R 1
C C10 0.45680(7) 0.7603(5) 0.06689(7) 0.0501(8) Uani d . 1
C C11 0.44633(8) 0.5780(5) 0.08082(8) 0.0676(10) Uani d . 1
H H11 0.4618 0.4827 0.0893 0.081 Uiso calc R 1
C C12 0.41393(8) 0.5305(5) 0.08281(8) 0.0669(10) Uani d . 1
H H12 0.4083 0.4032 0.0920 0.080 Uiso calc R 1
C C13 0.23963(7) 0.6558(5) 0.05233(7) 0.0569(9) Uani d . 1
H H13 0.2373 0.5182 0.0597 0.068 Uiso calc R 1
C C14 0.20898(7) 0.7645(5) 0.04394(7) 0.0521(8) Uani d . 1
C C15 0.20580(8) 0.9549(5) 0.02837(8) 0.0651(9) Uani d . 1
H H15 0.2242 1.0205 0.0216 0.078 Uiso calc R 1
C C16 0.17589(8) 1.0512(5) 0.02251(8) 0.0691(10) Uani d . 1
H H16 0.1746 1.1799 0.0119 0.083 Uiso calc R 1
C C17 0.14765(7) 0.9602(5) 0.03214(7) 0.0516(8) Uani d . 1
C C18 0.15075(8) 0.7686(5) 0.04666(8) 0.0693(10) Uani d . 1
H H18 0.1322 0.7016 0.0530 0.083 Uiso calc R 1
C C19 0.18059(8) 0.6705(5) 0.05234(8) 0.0683(10) Uani d . 1
H H19 0.1816 0.5382 0.0620 0.082 Uiso calc R 1
C C20 0.49193(7) 0.8047(5) 0.06146(7) 0.0586(9) Uani d . 1
C C21 0.50018(8) 1.0402(6) 0.06386(8) 0.0873(12) Uani d . 1
H H21A 0.4866 1.1179 0.0487 0.121 Uiso calc R 1
H H21B 0.5226 1.0609 0.0600 0.121 Uiso calc R 1
H H21C 0.4965 1.0905 0.0844 0.121 Uiso calc R 1
C C22 0.49753(8) 0.7297(6) 0.02807(7) 0.0924(13) Uani d . 1
H H22A 0.4935 0.5797 0.0264 0.129 Uiso calc R 1
H H22B 0.5196 0.7589 0.0237 0.129 Uiso calc R 1
H H22C 0.4830 0.8039 0.0134 0.129 Uiso calc R 1
C C23 0.51543(7) 0.6833(5) 0.08448(8) 0.0813(11) Uani d . 1
H H23A 0.5115 0.7228 0.1054 0.112 Uiso calc R 1
H H23B 0.5374 0.7180 0.0806 0.112 Uiso calc R 1
H H23C 0.5121 0.5333 0.0818 0.112 Uiso calc R 1
C C24 0.11478(7) 1.0750(5) 0.02828(7) 0.0600(9) Uani d . 1
C C25 0.11316(9) 1.2364(6) 0.00167(8) 0.0994(13) Uani d . 1
H H25A 0.0917 1.2959 -0.0009 0.129 Uiso calc R 1
H H25B 0.1181 1.1670 -0.0173 0.129 Uiso calc R 1
H H25C 0.1286 1.3477 0.0065 0.129 Uiso calc R 1
C C26 0.08709(8) 0.9174(6) 0.02227(10) 0.1145(16) Uani d . 1
H H26A 0.0856 0.8292 0.0403 0.132 Uiso calc R 1
H H26B 0.0912 0.8303 0.0046 0.132 Uiso calc R 1
H H26C 0.0671 0.9933 0.0180 0.132 Uiso calc R 1
C C27 0.10989(8) 1.1952(5) 0.05843(8) 0.0823(11) Uani d . 1
H H27A 0.1092 1.0959 0.0753 0.113 Uiso calc R 1
H H27B 0.0898 1.2729 0.0562 0.113 Uiso calc R 1
H H27C 0.1276 1.2922 0.0628 0.113 Uiso calc R 1
C C28 0.39418(8) 0.6813(5) 0.16108(7) 0.0569(9) Uani d . 1
C C29 0.36451(8) 0.8006(5) 0.14964(7) 0.0530(8) Uani d . 1
C C30 0.37431(7) 1.0141(5) 0.13873(7) 0.0610(9) Uani d . 1
H H30A 0.3645 1.1246 0.1507 0.073 Uiso calc R 1
H H30B 0.3673 1.0331 0.1169 0.073 Uiso calc R 1
C C31 0.41147(7) 1.0257(5) 0.14342(7) 0.0598(9) Uani d . 1
H H31A 0.4208 1.0478 0.1236 0.072 Uiso calc R 1
H H31B 0.4180 1.1422 0.1572 0.072 Uiso calc R 1
C C32 0.42270(8) 0.8190(5) 0.15740(7) 0.0525(8) Uani d . 1
C C33 0.45271(8) 0.7498(5) 0.16590(7) 0.0591(9) Uani d . 1
H H33 0.4536 0.6132 0.1742 0.071 Uiso calc R 1
C C34 0.48430(8) 0.8524(5) 0.16440(7) 0.0572(9) Uani d . 1
C C35 0.48909(8) 1.0564(5) 0.15346(8) 0.0651(9) Uani d . 1
H H35 0.4712 1.1402 0.1474 0.078 Uiso calc R 1
C C36 0.51997(9) 1.1379(5) 0.15140(8) 0.0693(10) Uani d . 1
H H36 0.5221 1.2766 0.1444 0.083 Uiso calc R 1
C C37 0.54771(8) 1.0213(6) 0.15933(7) 0.0596(9) Uani d . 1
C C38 0.54279(8) 0.8225(6) 0.17108(8) 0.0700(10) Uani d . 1
H H38 0.5608 0.7416 0.1778 0.084 Uiso calc R 1
C C39 0.51227(8) 0.7368(5) 0.17340(7) 0.0656(9) Uani d . 1
H H39 0.5103 0.5996 0.1811 0.079 Uiso calc R 1
C C40 0.33520(8) 0.7134(5) 0.15129(7) 0.0575(9) Uani d . 1
H H40 0.3354 0.5726 0.1579 0.069 Uiso calc R 1
C C41 0.30296(8) 0.8035(5) 0.14442(7) 0.0542(8) Uani d . 1
C C42 0.29618(8) 0.9955(5) 0.13020(7) 0.0650(9) Uani d . 1
H H42 0.3131 1.0715 0.1223 0.078 Uiso calc R 1
C C43 0.26539(8) 1.0797(5) 0.12713(7) 0.0621(9) Uani d . 1
H H43 0.2621 1.2104 0.1173 0.075 Uiso calc R 1
C C44 0.23909(7) 0.9745(5) 0.13833(6) 0.0487(8) Uani d . 1
C C45 0.24561(8) 0.7785(5) 0.15148(8) 0.0692(10) Uani d . 1
H H45 0.2286 0.7013 0.1589 0.083 Uiso calc R 1
C C46 0.27610(8) 0.6926(5) 0.15411(8) 0.0697(10) Uani d . 1
H H46 0.2791 0.5573 0.1625 0.084 Uiso calc R 1
C C47 0.58159(8) 1.1126(6) 0.15588(8) 0.0694(10) Uani d . 1
C C48 0.58196(9) 1.2481(8) 0.12684(10) 0.116(2) Uani d . 1
H H48A 0.5704 1.3778 0.1298 0.133 Uiso calc R 1
H H48B 0.5717 1.1721 0.1094 0.133 Uiso calc R 1
H H48C 0.6040 1.2803 0.1229 0.133 Uiso calc R 1
C C49 0.60698(9) 0.9422(7) 0.15397(13) 0.115(2) Uani d . 1
H H49A 0.6092 0.8657 0.1733 0.132 Uiso calc R 1
H H49B 0.6274 1.0063 0.1500 0.132 Uiso calc R 1
H H49C 0.6005 0.8460 0.1373 0.132 Uiso calc R 1
C C50 0.59097(9) 1.2498(6) 0.18397(10) 0.1174(16) Uani d . 1
H H50A 0.5930 1.1627 0.2023 0.136 Uiso calc R 1
H H50B 0.5745 1.3556 0.1861 0.136 Uiso calc R 1
H H50C 0.6114 1.3181 0.1813 0.136 Uiso calc R 1
C C51 0.20573(7) 1.0771(5) 0.13858(7) 0.0539(8) Uani d . 1
C C52 0.19933(8) 1.2366(5) 0.11190(8) 0.0842(11) Uani d . 1
H H52A 0.2155 1.3465 0.1136 0.116 Uiso calc R 1
H H52B 0.1782 1.2984 0.1131 0.116 Uiso calc R 1
H H52C 0.2003 1.1649 0.0923 0.116 Uiso calc R 1
C C53 0.17837(8) 0.9136(6) 0.13635(9) 0.0906(12) Uani d . 1
H H53A 0.1798 0.8295 0.1179 0.126 Uiso calc R 1
H H53B 0.1578 0.9854 0.1354 0.126 Uiso calc R 1
H H53C 0.1803 0.8230 0.1543 0.126 Uiso calc R 1
C C54 0.20421(8) 1.1991(5) 0.16945(8) 0.0819(11) Uani d . 1
H H54A 0.2071 1.1016 0.1866 0.113 Uiso calc R 1
H H54B 0.1835 1.2676 0.1699 0.113 Uiso calc R 1
H H54C 0.2211 1.3041 0.1711 0.113 Uiso calc R 1
C C55 0.5000 0.6744(8) 0.2500 0.0757(15) Uani d S 1
C C56 0.47090(8) 0.8110(5) 0.24588(7) 0.0558(8) Uani d . 1
C C57 0.48172(6) 1.0344(4) 0.24519(7) 0.0578(9) Uani d . 1
H H57A 0.4701 1.1193 0.2596 0.069 Uiso calc R 1
H H57B 0.4776 1.0929 0.2244 0.069 Uiso calc R 1
C C58 0.44126(8) 0.7242(5) 0.24475(7) 0.0621(9) Uani d . 1
H H58 0.4408 0.5766 0.2457 0.075 Uiso calc R 1
C C59 0.40947(8) 0.8272(5) 0.24219(7) 0.0541(8) Uani d . 1
C C60 0.38304(8) 0.7181(5) 0.25263(8) 0.0692(10) Uani d . 1
H H60 0.3861 0.5811 0.2604 0.083 Uiso calc R 1
C C61 0.35248(8) 0.8073(5) 0.25171(8) 0.0694(10) Uani d . 1
H H61 0.3356 0.7305 0.2595 0.083 Uiso calc R 1
C C62 0.34621(7) 1.0063(5) 0.23968(7) 0.0508(8) Uani d . 1
C C63 0.37253(8) 1.1119(5) 0.22831(7) 0.0576(9) Uani d . 1
H H63 0.3692 1.2456 0.2194 0.069 Uiso calc R 1
C C64 0.40330(8) 1.0253(5) 0.22976(7) 0.0570(9) Uani d . 1
H H64 0.4202 1.1027 0.2222 0.068 Uiso calc R 1
C C65 0.31284(8) 1.1083(5) 0.24011(7) 0.0554(8) Uani d . 1
C C66 0.30633(8) 1.2711(6) 0.21395(8) 0.0984(13) Uani d . 1
H H66A 0.3220 1.3839 0.2164 0.128 Uiso calc R 1
H H66B 0.2848 1.3282 0.2148 0.128 Uiso calc R 1
H H66C 0.3081 1.2033 0.1942 0.128 Uiso calc R 1
C C67 0.28577(8) 0.9443(6) 0.23752(10) 0.1012(14) Uani d . 1
H H67A 0.2864 0.8687 0.2182 0.132 Uiso calc R 1
H H67B 0.2652 1.0144 0.2381 0.132 Uiso calc R 1
H H67C 0.2886 0.8461 0.2546 0.132 Uiso calc R 1
C C68 0.31128(8) 1.2240(6) 0.27122(8) 0.0887(12) Uani d . 1
H H68A 0.3141 1.1236 0.2880 0.123 Uiso calc R 1
H H68B 0.2905 1.2922 0.2719 0.123 Uiso calc R 1
H H68C 0.3282 1.3289 0.2733 0.123 Uiso calc R 1

loop_
_atom_site_aniso_label
_atom_site_aniso_U_11
_atom_site_aniso_U_22
_atom_site_aniso_U_33
_atom_site_aniso_U_12
_atom_site_aniso_U_13
_atom_site_aniso_U_23
O1 0.0684(16) 0.0598(15) 0.107(2) -0.0006(13) 0.0149(13) 0.0237(15)
O2 0.0815(17) 0.0480(14) 0.106(2) 0.0022(13) 0.0130(14) 0.0113(14)
O3 0.081(3) 0.036(2) 0.332(7) 0.000 0.016(3) 0.000
C1 0.059(2) 0.050(2) 0.055(2) 0.0021(18) 0.0105(16) 0.0025(17)
C2 0.054(2) 0.053(2) 0.049(2) 0.0001(18) 0.0108(15) -0.0013(16)
C3 0.054(2) 0.058(2) 0.058(2) -0.0018(17) 0.0104(16) 0.0071(16)
C4 0.057(2) 0.062(2) 0.064(2) 0.0006(17) 0.0066(16) 0.0128(18)
C5 0.051(2) 0.051(2) 0.0484(19) 0.0035(17) 0.0133(15) 0.0062(15)
C6 0.064(2) 0.057(2) 0.048(2) 0.0030(18) 0.0105(16) 0.0040(16)
C7 0.054(2) 0.053(2) 0.0443(19) 0.0046(17) 0.0059(15) 0.0060(15)
C8 0.053(2) 0.069(2) 0.086(3) 0.0052(19) 0.0015(18) 0.022(2)
C9 0.057(2) 0.066(2) 0.076(3) -0.0001(19) 0.0036(18) 0.0237(19)
C10 0.052(2) 0.059(2) 0.0396(18) 0.0071(17) 0.0036(14) -0.0024(16)
C11 0.056(2) 0.070(2) 0.077(3) 0.0150(19) 0.0045(18) 0.017(2)
C12 0.059(2) 0.060(2) 0.082(3) 0.0062(19) 0.0071(19) 0.0227(19)
C13 0.055(2) 0.055(2) 0.062(2) 0.0012(18) 0.0118(16) 0.0019(16)
C14 0.054(2) 0.053(2) 0.049(2) -0.0008(17) 0.0067(15) 0.0050(16)
C15 0.053(2) 0.070(2) 0.075(3) -0.0006(19) 0.0177(17) 0.0171(19)
C16 0.063(2) 0.070(2) 0.075(3) 0.005(2) 0.0118(19) 0.0223(19)
C17 0.054(2) 0.056(2) 0.0454(19) 0.0002(17) 0.0033(15) 0.0007(16)
C18 0.055(2) 0.076(3) 0.077(3) -0.0073(19) 0.0105(18) 0.024(2)
C19 0.055(2) 0.064(2) 0.086(3) -0.0021(19) 0.0052(19) 0.0267(19)
C20 0.053(2) 0.075(2) 0.048(2) 0.0003(19) 0.0033(15) -0.0044(18)
C21 0.068(3) 0.098(3) 0.097(3) -0.013(2) 0.012(2) -0.006(2)
C22 0.072(3) 0.148(4) 0.060(3) 0.001(2) 0.0227(19) -0.015(2)
C23 0.058(2) 0.114(3) 0.072(3) 0.012(2) 0.0023(18) 0.010(2)
C24 0.058(2) 0.067(2) 0.055(2) 0.0061(18) -0.0008(16) 0.0030(18)
C25 0.099(3) 0.126(3) 0.073(3) 0.041(3) 0.006(2) 0.031(2)
C26 0.062(3) 0.101(3) 0.175(5) -0.005(2) -0.030(3) -0.027(3)
C27 0.074(3) 0.100(3) 0.074(3) 0.014(2) 0.012(2) -0.008(2)
C28 0.069(2) 0.049(2) 0.055(2) 0.0024(19) 0.0134(17) -0.0054(17)
C29 0.064(2) 0.048(2) 0.048(2) 0.0015(18) 0.0161(16) -0.0042(15)
C30 0.067(2) 0.059(2) 0.058(2) 0.0008(18) 0.0115(17) 0.0045(17)
C31 0.062(2) 0.059(2) 0.059(2) -0.0003(18) 0.0093(16) 0.0041(17)
C32 0.061(2) 0.046(2) 0.052(2) 0.0036(18) 0.0117(16) -0.0029(16)
C33 0.073(2) 0.052(2) 0.054(2) 0.0012(19) 0.0167(17) -0.0035(16)
C34 0.065(2) 0.058(2) 0.049(2) 0.0037(19) 0.0109(16) -0.0072(17)
C35 0.060(2) 0.061(2) 0.075(3) 0.0040(19) 0.0121(18) -0.0022(19)
C36 0.075(3) 0.061(2) 0.074(3) -0.006(2) 0.015(2) 0.0010(19)
C37 0.065(2) 0.062(2) 0.052(2) -0.001(2) 0.0042(17) -0.0049(17)
C38 0.058(2) 0.079(3) 0.072(3) 0.005(2) -0.0030(18) 0.004(2)
C39 0.065(2) 0.061(2) 0.071(3) 0.006(2) 0.0033(18) 0.0053(18)
C40 0.069(2) 0.049(2) 0.056(2) -0.0004(18) 0.0148(17) 0.0010(16)
C41 0.064(2) 0.051(2) 0.049(2) -0.0018(18) 0.0099(16) 0.0044(16)
C42 0.060(2) 0.069(2) 0.068(2) -0.0015(19) 0.0192(17) 0.0224(19)
C43 0.069(2) 0.055(2) 0.064(2) -0.0048(19) 0.0135(18) 0.0155(17)
C44 0.059(2) 0.051(2) 0.0366(18) -0.0042(17) 0.0027(14) 0.0015(15)
C45 0.063(2) 0.063(2) 0.082(3) -0.0110(19) 0.0137(19) 0.021(2)
C46 0.068(3) 0.050(2) 0.091(3) -0.007(2) 0.004(2) 0.0208(19)
C47 0.055(2) 0.081(3) 0.071(3) -0.008(2) -0.0033(18) -0.004(2)
C48 0.093(3) 0.177(6) 0.095(4) -0.069(4) -0.007(3) 0.087(4)
C49 0.070(3) 0.120(4) 0.180(7) 0.003(3) 0.057(4) -0.020(4)
C50 0.101(3) 0.139(4) 0.109(4) -0.046(3) -0.010(3) -0.020(3)
C51 0.058(2) 0.058(2) 0.046(2) -0.0061(17) 0.0041(15) 0.0049(16)
C52 0.083(3) 0.104(3) 0.065(3) 0.017(2) 0.0042(19) 0.029(2)
C53 0.066(3) 0.096(3) 0.109(3) -0.017(2) -0.002(2) 0.005(2)
C54 0.086(3) 0.093(3) 0.068(3) 0.014(2) 0.010(2) -0.005(2)
C55 0.076(4) 0.038(3) 0.114(5) 0.000 0.017(3) 0.000
C56 0.065(2) 0.0397(19) 0.063(2) -0.0012(17) 0.0130(17) -0.0012(16)
C57 0.063(2) 0.0414(19) 0.070(2) -0.0032(15) 0.0114(18) 0.0011(16)
C58 0.073(3) 0.0409(19) 0.073(2) 0.0005(19) 0.0110(18) -0.0013(17)
C59 0.070(2) 0.0397(19) 0.054(2) -0.0034(17) 0.0093(17) -0.0054(16)
C60 0.075(3) 0.044(2) 0.090(3) -0.006(2) 0.013(2) 0.0126(18)
C61 0.066(3) 0.059(2) 0.085(3) -0.0039(19) 0.0184(19) 0.015(2)
C62 0.064(2) 0.047(2) 0.0414(19) -0.0034(17) 0.0048(15) -0.0054(15)
C63 0.078(3) 0.047(2) 0.048(2) -0.0015(19) 0.0051(17) 0.0064(16)
C64 0.068(2) 0.050(2) 0.055(2) -0.0060(18) 0.0155(17) 0.0035(16)
C65 0.064(2) 0.057(2) 0.045(2) -0.0012(18) 0.0024(15) -0.0043(16)
C66 0.101(3) 0.122(3) 0.071(3) 0.033(3) 0.004(2) 0.027(2)
C67 0.069(3) 0.091(3) 0.142(4) -0.006(2) -0.006(2) -0.011(3)
C68 0.085(3) 0.112(3) 0.070(3) 0.021(2) 0.011(2) -0.021(2)

loop_
_atom_type_symbol
_atom_type_description
_atom_type_scat_dispersion_real
_atom_type_scat_dispersion_imag
_atom_type_scat_source
C C 0.0033 0.0016 'International Tables Vol C Tables 4.2.6.8 and 6.1.1.4'
H H 0.0000 0.0000 'International Tables Vol C Tables 4.2.6.8 and 6.1.1.4'
O O 0.0106 0.0060 'International Tables Vol C Tables 4.2.6.8 and 6.1.1.4'

loop_
_geom_angle_atom_site_label_1
_geom_angle_atom_site_label_2
_geom_angle_atom_site_label_3
_geom_angle_site_symmetry_1
_geom_angle_site_symmetry_3
_geom_angle
O1 C1 C5 . . 126.1(3)
O1 C1 C2 . . 125.7(3)
C5 C1 C2 . . 108.2(3)
C13 C2 C1 . . 119.8(3)
C13 C2 C3 . . 131.5(3)
C1 C2 C3 . . 108.7(3)
C2 C3 C4 . . 107.5(2)
C2 C3 H3A . . 110.2
C4 C3 H3A . . 110.2
C2 C3 H3B . . 110.2
C4 C3 H3B . . 110.2
H3A C3 H3B . . 108.5
C5 C4 C3 . . 106.2(2)
C5 C4 H4A . . 110.5
C3 C4 H4A . . 110.5
C5 C4 H4B . . 110.5
C3 C4 H4B . . 110.5
H4A C4 H4B . . 108.7
C6 C5 C1 . . 119.3(3)
C6 C5 C4 . . 131.4(3)
C1 C5 C4 . . 109.2(3)
C5 C6 C7 . . 131.6(3)
C5 C6 H6 . . 114.2
C7 C6 H6 . . 114.2
C12 C7 C8 . . 115.7(3)
C12 C7 C6 . . 119.0(3)
C8 C7 C6 . . 125.2(3)
C9 C8 C7 . . 122.3(3)
C9 C8 H8 . . 118.9
C7 C8 H8 . . 118.9
C8 C9 C10 . . 122.1(3)
C8 C9 H9 . . 119.0
C10 C9 H9 . . 119.0
C11 C10 C9 . . 115.1(3)
C11 C10 C20 . . 123.8(3)
C9 C10 C20 . . 121.1(3)
C12 C11 C10 . . 122.9(3)
C12 C11 H11 . . 118.5
C10 C11 H11 . . 118.5
C11 C12 C7 . . 121.8(3)
C11 C12 H12 . . 119.1
C7 C12 H12 . . 119.1
C2 C13 C14 . . 131.5(3)
C2 C13 H13 . . 114.3
C14 C13 H13 . . 114.3
C15 C14 C19 . . 116.6(3)
C15 C14 C13 . . 125.4(3)
C19 C14 C13 . . 118.0(3)
C14 C15 C16 . . 121.6(3)
C14 C15 H15 . . 119.2
C16 C15 H15 . . 119.2
C15 C16 C17 . . 121.5(3)
C15 C16 H16 . . 119.3
C17 C16 H16 . . 119.3
C18 C17 C16 . . 116.8(3)
C18 C17 C24 . . 121.3(3)
C16 C17 C24 . . 121.8(3)
C17 C18 C19 . . 122.0(3)
C17 C18 H18 . . 119.0
C19 C18 H18 . . 119.0
C18 C19 C14 . . 121.5(3)
C18 C19 H19 . . 119.3
C14 C19 H19 . . 119.3
C10 C20 C21 . . 112.4(3)
C10 C20 C23 . . 112.0(3)
C21 C20 C23 . . 108.2(3)
C10 C20 C22 . . 107.4(2)
C21 C20 C22 . . 108.2(3)
C23 C20 C22 . . 108.4(3)
C20 C21 H21A . . 109.5
C20 C21 H21B . . 109.5
H21A C21 H21B . . 109.5
C20 C21 H21C . . 109.5
H21A C21 H21C . . 109.5
H21B C21 H21C . . 109.5
C20 C22 H22A . . 109.5
C20 C22 H22B . . 109.5
H22A C22 H22B . . 109.5
C20 C22 H22C . . 109.5
H22A C22 H22C . . 109.5
H22B C22 H22C . . 109.5
C20 C23 H23A . . 109.5
C20 C23 H23B . . 109.5
H23A C23 H23B . . 109.5
C20 C23 H23C . . 109.5
H23A C23 H23C . . 109.5
H23B C23 H23C . . 109.5
C26 C24 C27 . . 108.8(3)
C26 C24 C25 . . 108.4(3)
C27 C24 C25 . . 107.8(3)
C26 C24 C17 . . 111.0(3)
C27 C24 C17 . . 108.2(2)
C25 C24 C17 . . 112.5(3)
C24 C25 H25A . . 109.5
C24 C25 H25B . . 109.5
H25A C25 H25B . . 109.5
C24 C25 H25C . . 109.5
H25A C25 H25C . . 109.5
H25B C25 H25C . . 109.5
C24 C26 H26A . . 109.5
C24 C26 H26B . . 109.5
H26A C26 H26B . . 109.5
C24 C26 H26C . . 109.5
H26A C26 H26C . . 109.5
H26B C26 H26C . . 109.5
C24 C27 H27A . . 109.5
C24 C27 H27B . . 109.5
H27A C27 H27B . . 109.5
C24 C27 H27C . . 109.5
H27A C27 H27C . . 109.5
H27B C27 H27C . . 109.5
O2 C28 C32 . . 125.8(3)
O2 C28 C29 . . 126.2(3)
C32 C28 C29 . . 108.1(3)
C40 C29 C28 . . 120.1(3)
C40 C29 C30 . . 131.0(3)
C28 C29 C30 . . 108.9(3)
C29 C30 C31 . . 107.1(2)
C29 C30 H30A . . 110.3
C31 C30 H30A . . 110.3
C29 C30 H30B . . 110.3
C31 C30 H30B . . 110.3
H30A C30 H30B . . 108.6
C32 C31 C30 . . 106.8(2)
C32 C31 H31A . . 110.4
C30 C31 H31A . . 110.4
C32 C31 H31B . . 110.4
C30 C31 H31B . . 110.4
H31A C31 H31B . . 108.6
C33 C32 C28 . . 120.5(3)
C33 C32 C31 . . 130.4(3)
C28 C32 C31 . . 109.1(3)
C32 C33 C34 . . 130.9(3)
C32 C33 H33 . . 114.5
C34 C33 H33 . . 114.5
C35 C34 C39 . . 116.2(3)
C35 C34 C33 . . 125.1(3)
C39 C34 C33 . . 118.7(3)
C36 C35 C34 . . 121.4(3)
C36 C35 H35 . . 119.3
C34 C35 H35 . . 119.3
C37 C36 C35 . . 122.5(3)
C37 C36 H36 . . 118.7
C35 C36 H36 . . 118.7
C38 C37 C36 . . 115.7(3)
C38 C37 C47 . . 122.7(3)
C36 C37 C47 . . 121.6(3)
C37 C38 C39 . . 123.0(3)
C37 C38 H38 . . 118.5
C39 C38 H38 . . 118.5
C38 C39 C34 . . 121.1(3)
C38 C39 H39 . . 119.4
C34 C39 H39 . . 119.4
C29 C40 C41 . . 130.3(3)
C29 C40 H40 . . 114.9
C41 C40 H40 . . 114.9
C42 C41 C46 . . 115.6(3)
C42 C41 C40 . . 125.9(3)
C46 C41 C40 . . 118.5(3)
C43 C42 C41 . . 122.6(3)
C43 C42 H42 . . 118.7
C41 C42 H42 . . 118.7
C42 C43 C44 . . 121.6(3)
C42 C43 H43 . . 119.2
C44 C43 H43 . . 119.2
C45 C44 C43 . . 115.9(3)
C45 C44 C51 . . 121.8(3)
C43 C44 C51 . . 122.1(3)
C46 C45 C44 . . 122.7(3)
C46 C45 H45 . . 118.7
C44 C45 H45 . . 118.7
C45 C46 C41 . . 121.5(3)
C45 C46 H46 . . 119.2
C41 C46 H46 . . 119.2
C49 C47 C50 . . 108.2(3)
C49 C47 C48 . . 107.9(4)
C50 C47 C48 . . 108.7(3)
C49 C47 C37 . . 112.5(3)
C50 C47 C37 . . 108.6(3)
C48 C47 C37 . . 110.9(3)
C47 C48 H48A . . 109.5
C47 C48 H48B . . 109.5
H48A C48 H48B . . 109.5
C47 C48 H48C . . 109.5
H48A C48 H48C . . 109.5
H48B C48 H48C . . 109.5
C47 C49 H49A . . 109.5
C47 C49 H49B . . 109.5
H49A C49 H49B . . 109.5
C47 C49 H49C . . 109.5
H49A C49 H49C . . 109.5
H49B C49 H49C . . 109.5
C47 C50 H50A . . 109.5
C47 C50 H50B . . 109.5
H50A C50 H50B . . 109.5
C47 C50 H50C . . 109.5
H50A C50 H50C . . 109.5
H50B C50 H50C . . 109.5
C44 C51 C53 . . 112.3(3)
C44 C51 C52 . . 112.2(3)
C53 C51 C52 . . 108.0(3)
C44 C51 C54 . . 108.2(2)
C53 C51 C54 . . 108.3(3)
C52 C51 C54 . . 107.6(3)
C51 C52 H52A . . 109.5
C51 C52 H52B . . 109.5
H52A C52 H52B . . 109.5
C51 C52 H52C . . 109.5
H52A C52 H52C . . 109.5
H52B C52 H52C . . 109.5
C51 C53 H53A . . 109.5
C51 C53 H53B . . 109.5
H53A C53 H53B . . 109.5
C51 C53 H53C . . 109.5
H53A C53 H53C . . 109.5
H53B C53 H53C . . 109.5
C51 C54 H54A . . 109.5
C51 C54 H54B . . 109.5
H54A C54 H54B . . 109.5
C51 C54 H54C . . 109.5
H54A C54 H54C . . 109.5
H54B C54 H54C . . 109.5
O3 C55 C56 . 2_655 125.6(2)
O3 C55 C56 . . 125.6(2)
C56 C55 C56 2_655 . 108.8(4)
C58 C56 C55 . . 120.0(3)
C58 C56 C57 . . 131.7(3)
C55 C56 C57 . . 108.2(3)
C56 C57 C57 . 2_655 106.69(17)
C56 C57 H57A . . 110.4
C57 C57 H57A 2_655 . 110.4
C56 C57 H57B . . 110.4
C57 C57 H57B 2_655 . 110.4
H57A C57 H57B . . 108.6
C56 C58 C59 . . 129.4(3)
C56 C58 H58 . . 115.3
C59 C58 H58 . . 115.3
C64 C59 C60 . . 116.6(3)
C64 C59 C58 . . 124.9(3)
C60 C59 C58 . . 118.5(3)
C61 C60 C59 . . 121.8(3)
C61 C60 H60 . . 119.1
C59 C60 H60 . . 119.1
C62 C61 C60 . . 122.0(3)
C62 C61 H61 . . 119.0
C60 C61 H61 . . 119.0
C61 C62 C63 . . 116.0(3)
C61 C62 C65 . . 121.8(3)
C63 C62 C65 . . 122.2(3)
C64 C63 C62 . . 122.3(3)
C64 C63 H63 . . 118.8
C62 C63 H63 . . 118.8
C59 C64 C63 . . 121.3(3)
C59 C64 H64 . . 119.3
C63 C64 H64 . . 119.3
C67 C65 C62 . . 111.9(3)
C67 C65 C68 . . 108.0(3)
C62 C65 C68 . . 108.0(2)
C67 C65 C66 . . 108.2(3)
C62 C65 C66 . . 112.6(3)
C68 C65 C66 . . 107.9(3)
C65 C66 H66A . . 109.5
C65 C66 H66B . . 109.5
H66A C66 H66B . . 109.5
C65 C66 H66C . . 109.5
H66A C66 H66C . . 109.5
H66B C66 H66C . . 109.5
C65 C67 H67A . . 109.5
C65 C67 H67B . . 109.5
H67A C67 H67B . . 109.5
C65 C67 H67C . . 109.5
H67A C67 H67C . . 109.5
H67B C67 H67C . . 109.5
C65 C68 H68A . . 109.5
C65 C68 H68B . . 109.5
H68A C68 H68B . . 109.5
C65 C68 H68C . . 109.5
H68A C68 H68C . . 109.5
H68B C68 H68C . . 109.5

loop_
_geom_bond_atom_site_label_1
_geom_bond_atom_site_label_2
_geom_bond_site_symmetry_2
_geom_bond_distance
O1 C1 . 1.213(3)
O2 C28 . 1.219(3)
O3 C55 . 1.207(5)
C1 C5 . 1.479(4)
C1 C2 . 1.482(4)
C2 C13 . 1.331(4)
C2 C3 . 1.489(4)
C3 C4 . 1.532(3)
C3 H3A . 0.9700
C3 H3B . 0.9700
C4 C5 . 1.496(4)
C4 H4A . 0.9700
C4 H4B . 0.9700
C5 C6 . 1.339(4)
C6 C7 . 1.446(4)
C6 H6 . 0.9300
C7 C12 . 1.383(4)
C7 C8 . 1.383(4)
C8 C9 . 1.381(4)
C8 H8 . 0.9300
C9 C10 . 1.389(4)
C9 H9 . 0.9300
C10 C11 . 1.379(4)
C10 C20 . 1.511(4)
C11 C12 . 1.378(4)
C11 H11 . 0.9300
C12 H12 . 0.9300
C13 C14 . 1.459(4)
C13 H13 . 0.9300
C14 C15 . 1.374(4)
C14 C19 . 1.384(4)
C15 C16 . 1.381(4)
C15 H15 . 0.9300
C16 C17 . 1.388(4)
C16 H16 . 0.9300
C17 C18 . 1.359(4)
C17 C24 . 1.534(4)
C18 C19 . 1.383(4)
C18 H18 . 0.9300
C19 H19 . 0.9300
C20 C21 . 1.523(4)
C20 C23 . 1.536(4)
C20 C22 . 1.545(4)
C21 H21A . 0.9600
C21 H21B . 0.9600
C21 H21C . 0.9600
C22 H22A . 0.9600
C22 H22B . 0.9600
C22 H22C . 0.9600
C23 H23A . 0.9600
C23 H23B . 0.9600
C23 H23C . 0.9600
C24 C26 . 1.520(4)
C24 C27 . 1.527(4)
C24 C25 . 1.528(4)
C25 H25A . 0.9600
C25 H25B . 0.9600
C25 H25C . 0.9600
C26 H26A . 0.9600
C26 H26B . 0.9600
C26 H26C . 0.9600
C27 H27A . 0.9600
C27 H27B . 0.9600
C27 H27C . 0.9600
C28 C32 . 1.479(4)
C28 C29 . 1.488(4)
C29 C40 . 1.334(4)
C29 C30 . 1.489(4)
C30 C31 . 1.532(4)
C30 H30A . 0.9700
C30 H30B . 0.9700
C31 C32 . 1.492(4)
C31 H31A . 0.9700
C31 H31B . 0.9700
C32 C33 . 1.337(4)
C33 C34 . 1.460(4)
C33 H33 . 0.9300
C34 C35 . 1.387(4)
C34 C39 . 1.394(4)
C35 C36 . 1.382(4)
C35 H35 . 0.9300
C36 C37 . 1.381(4)
C36 H36 . 0.9300
C37 C38 . 1.370(4)
C37 C47 . 1.528(4)
C38 C39 . 1.380(4)
C38 H38 . 0.9300
C39 H39 . 0.9300
C40 C41 . 1.456(4)
C40 H40 . 0.9300
C41 C42 . 1.374(4)
C41 C46 . 1.399(4)
C42 C43 . 1.374(4)
C42 H42 . 0.9300
C43 C44 . 1.387(4)
C43 H43 . 0.9300
C44 C45 . 1.375(4)
C44 C51 . 1.521(4)
C45 C46 . 1.366(4)
C45 H45 . 0.9300
C46 H46 . 0.9300
C47 C49 . 1.505(5)
C47 C50 . 1.512(4)
C47 C48 . 1.513(4)
C48 H48A . 0.9600
C48 H48B . 0.9600
C48 H48C . 0.9600
C49 H49A . 0.9600
C49 H49B . 0.9600
C49 H49C . 0.9600
C50 H50A . 0.9600
C50 H50B . 0.9600
C50 H50C . 0.9600
C51 C53 . 1.524(4)
C51 C52 . 1.533(4)
C51 C54 . 1.539(4)
C52 H52A . 0.9600
C52 H52B . 0.9600
C52 H52C . 0.9600
C53 H53A . 0.9600
C53 H53B . 0.9600
C53 H53C . 0.9600
C54 H54A . 0.9600
C54 H54B . 0.9600
C54 H54C . 0.9600
C55 C56 2_655 1.476(4)
C55 C56 . 1.476(4)
C56 C58 . 1.337(4)
C56 C57 . 1.476(4)
C57 C57 2_655 1.534(5)
C57 H57A . 0.9700
C57 H57B . 0.9700
C58 C59 . 1.460(4)
C58 H58 . 0.9300
C59 C64 . 1.373(4)
C59 C60 . 1.391(4)
C60 C61 . 1.378(4)
C60 H60 . 0.9300
C61 C62 . 1.372(4)
C61 H61 . 0.9300
C62 C63 . 1.392(4)
C62 C65 . 1.520(4)
C63 C64 . 1.379(4)
C63 H63 . 0.9300
C64 H64 . 0.9300
C65 C67 . 1.518(4)
C65 C68 . 1.529(4)
C65 C66 . 1.530(4)
C66 H66A . 0.9600
C66 H66B . 0.9600
C66 H66C . 0.9600
C67 H67A . 0.9600
C67 H67B . 0.9600
C67 H67C . 0.9600
C68 H68A . 0.9600
C68 H68B . 0.9600
C68 H68C . 0.9600

loop_
_geom_torsion_atom_site_label_1
_geom_torsion_atom_site_label_2
_geom_torsion_atom_site_label_3
_geom_torsion_atom_site_label_4
_geom_torsion_site_symmetry_1
_geom_torsion_site_symmetry_4
_geom_torsion
O1 C1 C2 C13 . . 2.8(5)
C5 C1 C2 C13 . . -177.0(3)
O1 C1 C2 C3 . . -179.5(3)
C5 C1 C2 C3 . . 0.8(3)
C13 C2 C3 C4 . . 179.5(3)
C1 C2 C3 C4 . . 2.1(3)
C2 C3 C4 C5 . . -4.1(3)
O1 C1 C5 C6 . . -0.8(5)
C2 C1 C5 C6 . . 178.9(3)
O1 C1 C5 C4 . . 176.9(3)
C2 C1 C5 C4 . . -3.4(3)
C3 C4 C5 C6 . . -178.1(3)
C3 C4 C5 C1 . . 4.6(3)
C1 C5 C6 C7 . . 176.5(3)
C4 C5 C6 C7 . . -0.5(6)
C5 C6 C7 C12 . . -175.7(3)
C5 C6 C7 C8 . . 0.7(5)
C12 C7 C8 C9 . . 1.3(5)
C6 C7 C8 C9 . . -175.2(3)
C7 C8 C9 C10 . . 1.3(5)
C8 C9 C10 C11 . . -3.8(5)
C8 C9 C10 C20 . . 173.7(3)
C9 C10 C11 C12 . . 4.1(5)
C20 C10 C11 C12 . . -173.4(3)
C10 C11 C12 C7 . . -1.7(5)
C8 C7 C12 C11 . . -1.1(5)
C6 C7 C12 C11 . . 175.6(3)
C1 C2 C13 C14 . . 174.1(3)
C3 C2 C13 C14 . . -3.0(6)
C2 C13 C14 C15 . . 10.0(5)
C2 C13 C14 C19 . . -169.6(3)
C19 C14 C15 C16 . . 2.4(5)
C13 C14 C15 C16 . . -177.2(3)
C14 C15 C16 C17 . . 0.1(5)
C15 C16 C17 C18 . . -2.2(5)
C15 C16 C17 C24 . . 174.6(3)
C16 C17 C18 C19 . . 1.5(5)
C24 C17 C18 C19 . . -175.2(3)
C17 C18 C19 C14 . . 1.1(5)
C15 C14 C19 C18 . . -3.0(5)
C13 C14 C19 C18 . . 176.6(3)
C11 C10 C20 C21 . . -147.0(3)
C9 C10 C20 C21 . . 35.7(4)
C11 C10 C20 C23 . . -24.8(4)
C9 C10 C20 C23 . . 157.9(3)
C11 C10 C20 C22 . . 94.1(4)
C9 C10 C20 C22 . . -83.2(4)
C18 C17 C24 C26 . . -36.4(4)
C16 C17 C24 C26 . . 147.1(3)
C18 C17 C24 C27 . . 83.0(4)
C16 C17 C24 C27 . . -93.6(4)
C18 C17 C24 C25 . . -158.0(3)
C16 C17 C24 C25 . . 25.4(4)
O2 C28 C29 C40 . . 1.9(5)
C32 C28 C29 C40 . . -178.0(3)
O2 C28 C29 C30 . . 179.8(3)
C32 C28 C29 C30 . . 0.0(3)
C40 C29 C30 C31 . . 178.1(3)
C28 C29 C30 C31 . . 0.5(3)
C29 C30 C31 C32 . . -0.7(3)
O2 C28 C32 C33 . . 0.3(5)
C29 C28 C32 C33 . . -179.9(3)
O2 C28 C32 C31 . . 179.7(3)
C29 C28 C32 C31 . . -0.4(3)
C30 C31 C32 C33 . . -179.9(3)
C30 C31 C32 C28 . . 0.7(3)
C28 C32 C33 C34 . . 179.3(3)
C31 C32 C33 C34 . . 0.0(5)
C32 C33 C34 C35 . . 1.1(5)
C32 C33 C34 C39 . . -176.3(3)
C39 C34 C35 C36 . . 0.7(5)
C33 C34 C35 C36 . . -176.8(3)
C34 C35 C36 C37 . . 1.4(5)
C35 C36 C37 C38 . . -3.4(5)
C35 C36 C37 C47 . . 178.0(3)
C36 C37 C38 C39 . . 3.5(5)
C47 C37 C38 C39 . . -178.0(3)
C37 C38 C39 C34 . . -1.5(5)
C35 C34 C39 C38 . . -0.6(5)
C33 C34 C39 C38 . . 177.0(3)
C28 C29 C40 C41 . . 173.8(3)
C30 C29 C40 C41 . . -3.6(6)
C29 C40 C41 C42 . . 10.0(5)
C29 C40 C41 C46 . . -167.0(3)
C46 C41 C42 C43 . . 3.5(5)
C40 C41 C42 C43 . . -173.6(3)
C41 C42 C43 C44 . . 0.0(5)
C42 C43 C44 C45 . . -2.4(5)
C42 C43 C44 C51 . . 172.6(3)
C43 C44 C45 C46 . . 1.3(5)
C51 C44 C45 C46 . . -173.7(3)
C44 C45 C46 C41 . . 2.2(5)
C42 C41 C46 C45 . . -4.5(5)
C40 C41 C46 C45 . . 172.8(3)
C38 C37 C47 C49 . . 23.2(5)
C36 C37 C47 C49 . . -158.4(4)
C38 C37 C47 C50 . . -96.5(4)
C36 C37 C47 C50 . . 81.9(4)
C38 C37 C47 C48 . . 144.1(4)
C36 C37 C47 C48 . . -37.5(5)
C45 C44 C51 C53 . . -33.2(4)
C43 C44 C51 C53 . . 152.1(3)
C45 C44 C51 C52 . . -155.1(3)
C43 C44 C51 C52 . . 30.2(4)
C45 C44 C51 C54 . . 86.3(4)
C43 C44 C51 C54 . . -88.4(3)
O3 C55 C56 C58 . . 6.5(3)
C56 C55 C56 C58 2_655 . -173.5(3)
O3 C55 C56 C57 . . -176.10(15)
C56 C55 C56 C57 2_655 . 3.90(15)
C58 C56 C57 C57 . 2_655 167.2(3)
C55 C56 C57 C57 . 2_655 -9.8(4)
C55 C56 C58 C59 . . 177.1(3)
C57 C56 C58 C59 . . 0.4(6)
C56 C58 C59 C64 . . 24.2(5)
C56 C58 C59 C60 . . -156.7(3)
C64 C59 C60 C61 . . -2.5(5)
C58 C59 C60 C61 . . 178.3(3)
C59 C60 C61 C62 . . 1.8(5)
C60 C61 C62 C63 . . 0.3(5)
C60 C61 C62 C65 . . -177.1(3)
C61 C62 C63 C64 . . -1.7(4)
C65 C62 C63 C64 . . 175.7(3)
C60 C59 C64 C63 . . 1.1(5)
C58 C59 C64 C63 . . -179.7(3)
C62 C63 C64 C59 . . 1.0(5)
C61 C62 C65 C67 . . -31.6(4)
C63 C62 C65 C67 . . 151.2(3)
C61 C62 C65 C68 . . 87.2(4)
C63 C62 C65 C68 . . -90.0(3)
C61 C62 C65 C66 . . -153.7(3)
C63 C62 C65 C66 . . 29.0(4)
